data_4076373
loop_
_publ_author_name
'Kameo, Hajime'
'Ishii, Sho'
'Nakazawa, Hiroshi'

_publ_section_title
;
 Synthesis and Reactivity of Rhodium Complexes Bearing
 [E(o-C6H4PPh2)3]-Type Tetradentate Ligands (E = Si, Ge, and Sn)
;
_journal_issue 6
_journal_name_full Organometallics
_journal_page_first 2212
_journal_paper_doi 10.1021/om2011276
_journal_volume 31
_journal_year 2012
_chemical_formula_moiety 'C55 H42 O P3 Rh Sn, C H2 Cl2'
_chemical_formula_sum 'C56 H44 Cl2 O P3 Rh Sn'
_chemical_formula_weight 1118.32
_space_group_IT_number 2
_symmetry_cell_setting triclinic
_symmetry_Int_Tables_number 2
_symmetry_space_group_name_Hall '-P 1'
_symmetry_space_group_name_H-M 'P -1'
_cell_angle_alpha 89.478(6)
_cell_angle_beta 87.248(6)
_cell_angle_gamma 75.785(5)
_cell_formula_units_Z 2
_cell_length_a 9.851(2)
_cell_length_b 13.470(4)
_cell_length_c 18.726(5)
_cell_measurement_reflns_used 6866
_cell_measurement_temperature 200(2)
_cell_measurement_theta_max 27.4835
_cell_measurement_theta_min 4.0191
_cell_volume 2405.9(11)
_computing_cell_refinement CrystalClear
_computing_data_collection 'CrystalClear (Rigaku, 2001)'
_computing_molecular_graphics 'Ortep-3 for Windows (Farrugia, 1997)'
_computing_publication_material SHELXL97
_computing_structure_refinement 'SHELXL-97 (Sheldrick, 1997)'
_computing_structure_solution 'SIR97 (Altomare <i>et al.</i>,  1999)'
_diffrn_ambient_temperature 200(2)
_diffrn_detector_area_resol_mean 7.32
_diffrn_measured_fraction_theta_full 0.985
_diffrn_measured_fraction_theta_max 0.985
_diffrn_measurement_details
;
scan:
    Number of images: 600
               Slice: -80.0000 - 100.0000
         Image width: 0.3000
            Exp time: 5.0000
       Rotation axis: Phi
               Omega: 0.0000
                 Chi: 0.0000
                 Phi: 0.0000
                 XTD: 45.1812
              2theta: 19.7832
scan:
    Number of images: 160
               Slice: -20.0000 - 28.0000
         Image width: 0.3000
            Exp time: 5.0000
       Rotation axis: Omega
               Omega: 0.0000
                 Chi: 90.0000
                 Phi: 0.0000
                 XTD: 45.1812
              2theta: 19.7832
scan:
    Number of images: 160
               Slice: -20.0000 - 28.0000
         Image width: 0.3000
            Exp time: 5.0000
       Rotation axis: Omega
               Omega: 0.0000
                 Chi: 90.0000
                 Phi: 90.0000
                 XTD: 45.1812
              2theta: 19.7832
scan:
    Number of images: 160
               Slice: -20.0000 - 28.0000
         Image width: 0.3000
            Exp time: 5.0000
       Rotation axis: Omega
               Omega: 0.0000
                 Chi: 90.0000
                 Phi: 180.0000
                 XTD: 45.1812
              2theta: 19.7832
scan:
    Number of images: 160
               Slice: -20.0000 - 28.0000
         Image width: 0.3000
            Exp time: 5.0000
       Rotation axis: Omega
               Omega: 0.0000
                 Chi: 90.0000
                 Phi: 270.0000
                 XTD: 45.1812
              2theta: 19.7832

;
_diffrn_measurement_device 'Mercury CCD (2x2 bin mode)'
_diffrn_measurement_device_details 'AFC7: Eulerian 3-circle'
_diffrn_measurement_device_type 'Rigaku/MSC Mercury CCD'
_diffrn_measurement_method '\w or \f'
_diffrn_radiation_detector CCD
_diffrn_radiation_monochromator 'Graphite Monochromator'
_diffrn_radiation_source 'Rotating Anode'
_diffrn_radiation_type MoK\a
_diffrn_radiation_wavelength 0.71070
_diffrn_reflns_av_R_equivalents 0.0548
_diffrn_reflns_av_sigmaI/netI 0.0745
_diffrn_reflns_limit_h_max 9
_diffrn_reflns_limit_h_min -12
_diffrn_reflns_limit_k_max 13
_diffrn_reflns_limit_k_min -17
_diffrn_reflns_limit_l_max 24
_diffrn_reflns_limit_l_min -23
_diffrn_reflns_number 19517
_diffrn_reflns_reduction_process 'Lp corrections applied'
_diffrn_reflns_theta_full 27.48
_diffrn_reflns_theta_max 27.48
_diffrn_reflns_theta_min 4.02
_diffrn_source_current 250.0000
_diffrn_source_power 15.0000
_diffrn_source_voltage 60.0000
_exptl_absorpt_coefficient_mu 1.113
_exptl_absorpt_correction_T_max 0.9464
_exptl_absorpt_correction_T_min 0.8081
_exptl_absorpt_correction_type multi-scan
_exptl_absorpt_process_details '(Jacobson, 1998)'
_exptl_crystal_colour Yellow
_exptl_crystal_density_diffrn 1.544
_exptl_crystal_density_method 'not measured'
_exptl_crystal_description Prism
_exptl_crystal_F_000 1124
_exptl_crystal_preparation 'mounted on the CryoLoop with Palaton oil and placed in N2 stream at 200(2) K'
_exptl_crystal_size_max 0.20
_exptl_crystal_size_mid 0.05
_exptl_crystal_size_min 0.05
_refine_diff_density_max 1.156
_refine_diff_density_min -0.854
_refine_diff_density_rms 0.139
_refine_ls_extinction_method none
_refine_ls_goodness_of_fit_ref 1.120
_refine_ls_hydrogen_treatment constr
_refine_ls_matrix_type full
_refine_ls_number_parameters 577
_refine_ls_number_reflns 10874
_refine_ls_number_restraints 0
_refine_ls_restrained_S_all 1.120
_refine_ls_R_factor_all 0.0773
_refine_ls_R_factor_gt 0.0616
_refine_ls_shift/su_max 0.001
_refine_ls_shift/su_mean 0.000
_refine_ls_structure_factor_coef Fsqd
_refine_ls_weighting_details 'calc w=1/[\s^2^(Fo^2^)+(0.0531P)^2^+5.7631P] where P=(Fo^2^+2Fc^2^)/3'
_refine_ls_weighting_scheme calc
_refine_ls_wR_factor_gt 0.1345
_refine_ls_wR_factor_ref 0.1420
_reflns_number_gt 9351
_reflns_number_total 10874
_reflns_threshold_expression >2sigma(I)
_cod_data_source_file om2011276_si_002.cif
_cod_data_source_block 3
_cod_depositor_comments
;
The following automatic conversions were performed:

'_exptl_absorpt_correction_type' value 'Multi-scan' changed to
'multi-scan' according to
/home/saulius/struct/CIF-dictionaries/cif_core.dic dictionary named
'cif_core.dic' version 2.4.1 from 2010-06-29.

Automatic conversion script
Id: cif_fix_values 1715 2011-07-08 13:25:40Z adriana 
;
_cod_original_cell_volume 2406.1(11)
_cod_original_sg_symbol_H-M P-1
_cod_database_code 4076373

loop_
_symmetry_equiv_pos_as_xyz
'x, y, z'
'-x, -y, -z'

loop_
_atom_site_label
_atom_site_type_symbol
_atom_site_fract_x
_atom_site_fract_y
_atom_site_fract_z
_atom_site_U_iso_or_equiv
_atom_site_adp_type
_atom_site_occupancy
_atom_site_symmetry_multiplicity
_atom_site_calc_flag
_atom_site_refinement_flags
Rh1 Rh 0.16833(3) 0.27082(3) 0.253903(18) 0.01562(10) Uani 1 1 d .
C1 C 0.3657(5) 0.2341(5) 0.2566(3) 0.0291(12) Uani 1 1 d .
O1 O 0.4859(4) 0.2047(4) 0.2542(3) 0.0513(13) Uani 1 1 d .
Sn1 Sn -0.09604(3) 0.30118(2) 0.248608(17) 0.01703(9) Uani 1 1 d .
P1 P 0.12964(12) 0.17299(10) 0.35217(7) 0.0188(2) Uani 1 1 d .
C2 C -0.1633(5) 0.2335(4) 0.3441(3) 0.0212(10) Uani 1 1 d .
C3 C -0.3007(5) 0.2410(5) 0.3696(3) 0.0299(12) Uani 1 1 d .
H3A H -0.3764 0.2749 0.3418 0.036 Uiso 1 1 calc R
C4 C -0.3285(6) 0.1998(5) 0.4351(3) 0.0355(13) Uani 1 1 d .
H4A H -0.4226 0.2040 0.4513 0.043 Uiso 1 1 calc R
C5 C -0.2187(6) 0.1521(5) 0.4772(3) 0.0341(13) Uani 1 1 d .
H5A H -0.2376 0.1239 0.5222 0.041 Uiso 1 1 calc R
C6 C -0.0834(6) 0.1461(5) 0.4534(3) 0.0308(12) Uani 1 1 d .
H6A H -0.0087 0.1150 0.4828 0.037 Uiso 1 1 calc R
C7 C -0.0533(5) 0.1849(4) 0.3868(3) 0.0222(10) Uani 1 1 d .
C8 C 0.2154(5) 0.1940(4) 0.4340(3) 0.0244(10) Uani 1 1 d .
C9 C 0.2017(7) 0.2943(5) 0.4549(3) 0.0368(13) Uani 1 1 d .
H9A H 0.1518 0.3486 0.4264 0.044 Uiso 1 1 calc R
C10 C 0.2600(8) 0.3167(6) 0.5170(3) 0.0469(16) Uani 1 1 d .
H10A H 0.2461 0.3859 0.5319 0.056 Uiso 1 1 calc R
C11 C 0.3379(6) 0.2391(6) 0.5571(3) 0.0412(15) Uani 1 1 d .
H11A H 0.3801 0.2547 0.5988 0.049 Uiso 1 1 calc R
C12 C 0.3544(7) 0.1399(5) 0.5369(3) 0.0416(15) Uani 1 1 d .
H12A H 0.4085 0.0864 0.5646 0.050 Uiso 1 1 calc R
C13 C 0.2927(6) 0.1160(5) 0.4763(3) 0.0352(13) Uani 1 1 d .
H13A H 0.3031 0.0464 0.4634 0.042 Uiso 1 1 calc R
C14 C 0.1900(5) 0.0336(4) 0.3400(3) 0.0235(10) Uani 1 1 d .
C15 C 0.3323(6) -0.0100(4) 0.3261(3) 0.0299(12) Uani 1 1 d .
H15A H 0.3965 0.0323 0.3224 0.036 Uiso 1 1 calc R
C16 C 0.3801(6) -0.1152(5) 0.3176(3) 0.0360(13) Uani 1 1 d .
H16A H 0.4775 -0.1443 0.3090 0.043 Uiso 1 1 calc R
C17 C 0.2895(7) -0.1782(5) 0.3214(3) 0.0395(14) Uani 1 1 d .
H17A H 0.3237 -0.2503 0.3163 0.047 Uiso 1 1 calc R
C18 C 0.1477(7) -0.1350(5) 0.3327(3) 0.0407(14) Uani 1 1 d .
H18A H 0.0836 -0.1775 0.3338 0.049 Uiso 1 1 calc R
C19 C 0.0985(6) -0.0307(4) 0.3423(3) 0.0297(11) Uani 1 1 d .
H19A H 0.0008 -0.0023 0.3505 0.036 Uiso 1 1 calc R
P2 P 0.16582(11) 0.20539(9) 0.14016(6) 0.0165(2) Uani 1 1 d .
C20 C -0.1278(5) 0.2338(4) 0.1489(3) 0.0187(9) Uani 1 1 d .
C21 C -0.2557(5) 0.2242(4) 0.1232(3) 0.0219(10) Uani 1 1 d .
H21A H -0.3410 0.2543 0.1490 0.026 Uiso 1 1 calc R
C22 C -0.2583(5) 0.1706(4) 0.0597(3) 0.0247(11) Uani 1 1 d .
H22A H -0.3452 0.1651 0.0424 0.030 Uiso 1 1 calc R
C23 C -0.1345(5) 0.1257(4) 0.0225(3) 0.0267(11) Uani 1 1 d .
H23A H -0.1369 0.0883 -0.0200 0.032 Uiso 1 1 calc R
C24 C -0.0074(5) 0.1342(4) 0.0459(3) 0.0245(10) Uani 1 1 d .
H24A H 0.0771 0.1025 0.0199 0.029 Uiso 1 1 calc R
C25 C -0.0033(4) 0.1906(4) 0.1090(2) 0.0172(9) Uani 1 1 d .
C26 C 0.2755(5) 0.0743(4) 0.1274(3) 0.0203(10) Uani 1 1 d .
C27 C 0.2242(6) -0.0074(4) 0.1516(3) 0.0272(11) Uani 1 1 d .
H27A H 0.1322 0.0051 0.1731 0.033 Uiso 1 1 calc R
C28 C 0.3045(6) -0.1067(4) 0.1451(3) 0.0337(13) Uani 1 1 d .
H28A H 0.2666 -0.1620 0.1610 0.040 Uiso 1 1 calc R
C29 C 0.4396(7) -0.1263(5) 0.1156(4) 0.0431(15) Uani 1 1 d .
H29A H 0.4953 -0.1946 0.1115 0.052 Uiso 1 1 calc R
C30 C 0.4925(7) -0.0453(5) 0.0923(5) 0.054(2) Uani 1 1 d .
H30A H 0.5855 -0.0580 0.0721 0.065 Uiso 1 1 calc R
C31 C 0.4112(6) 0.0549(5) 0.0979(4) 0.0408(15) Uani 1 1 d .
H31A H 0.4487 0.1100 0.0814 0.049 Uiso 1 1 calc R
C32 C 0.2365(5) 0.2738(4) 0.0667(2) 0.0189(9) Uani 1 1 d .
C33 C 0.3500(5) 0.3139(4) 0.0804(3) 0.0261(11) Uani 1 1 d .
H33A H 0.3876 0.3059 0.1265 0.031 Uiso 1 1 calc R
C34 C 0.4089(5) 0.3652(4) 0.0278(3) 0.0321(12) Uani 1 1 d .
H34A H 0.4883 0.3902 0.0375 0.038 Uiso 1 1 calc R
C35 C 0.3529(6) 0.3802(5) -0.0388(3) 0.0346(13) Uani 1 1 d .
H35A H 0.3920 0.4168 -0.0746 0.041 Uiso 1 1 calc R
C36 C 0.2408(6) 0.3420(5) -0.0527(3) 0.0356(13) Uani 1 1 d .
H36A H 0.2025 0.3523 -0.0986 0.043 Uiso 1 1 calc R
C37 C 0.1818(5) 0.2887(4) -0.0015(3) 0.0273(11) Uani 1 1 d .
H37A H 0.1043 0.2622 -0.0124 0.033 Uiso 1 1 calc R
P3 P 0.10932(12) 0.44955(10) 0.26043(7) 0.0195(2) Uani 1 1 d .
C38 C -0.1798(5) 0.4633(4) 0.2534(3) 0.0212(10) Uani 1 1 d .
C39 C -0.3203(5) 0.5177(4) 0.2470(3) 0.0302(12) Uani 1 1 d .
H39A H -0.3903 0.4810 0.2422 0.036 Uiso 1 1 calc R
C40 C -0.3579(6) 0.6227(4) 0.2478(3) 0.0338(13) Uani 1 1 d .
H40A H -0.4534 0.6578 0.2438 0.041 Uiso 1 1 calc R
C41 C -0.2576(6) 0.6783(4) 0.2542(3) 0.0328(12) Uani 1 1 d .
H41A H -0.2841 0.7511 0.2545 0.039 Uiso 1 1 calc R
C42 C -0.1186(6) 0.6268(4) 0.2603(3) 0.0285(11) Uani 1 1 d .
H42A H -0.0496 0.6647 0.2642 0.034 Uiso 1 1 calc R
C43 C -0.0783(5) 0.5197(4) 0.2606(3) 0.0230(10) Uani 1 1 d .
C44 C 0.1661(5) 0.5175(4) 0.1837(3) 0.0244(10) Uani 1 1 d .
C45 C 0.0999(5) 0.5132(4) 0.1192(3) 0.0318(12) Uani 1 1 d .
H45A H 0.0317 0.4743 0.1172 0.038 Uiso 1 1 calc R
C46 C 0.1319(7) 0.5642(5) 0.0589(4) 0.0476(18) Uani 1 1 d .
H46A H 0.0844 0.5615 0.0163 0.057 Uiso 1 1 calc R
C47 C 0.2337(8) 0.6195(5) 0.0605(5) 0.059(2) Uani 1 1 d .
H47A H 0.2570 0.6543 0.0191 0.070 Uiso 1 1 calc R
C48 C 0.3003(8) 0.6230(5) 0.1230(5) 0.059(2) Uani 1 1 d .
H48A H 0.3704 0.6603 0.1240 0.070 Uiso 1 1 calc R
C49 C 0.2685(6) 0.5740(5) 0.1840(4) 0.0415(15) Uani 1 1 d .
H49A H 0.3159 0.5784 0.2265 0.050 Uiso 1 1 calc R
C50 C 0.1794(6) 0.5042(4) 0.3350(3) 0.0301(12) Uani 1 1 d .
C51 C 0.3249(6) 0.4743(5) 0.3434(4) 0.0432(16) Uani 1 1 d .
H51A H 0.3817 0.4265 0.3106 0.052 Uiso 1 1 calc R
C52 C 0.3881(8) 0.5123(6) 0.3978(4) 0.058(2) Uani 1 1 d .
H52A H 0.4872 0.4939 0.4004 0.069 Uiso 1 1 calc R
C53 C 0.3062(9) 0.5769(6) 0.4482(4) 0.060(2) Uani 1 1 d .
H53A H 0.3484 0.6022 0.4864 0.072 Uiso 1 1 calc R
C54 C 0.1636(8) 0.6046(6) 0.4429(4) 0.0525(18) Uani 1 1 d .
H54A H 0.1076 0.6493 0.4778 0.063 Uiso 1 1 calc R
C55 C 0.0988(7) 0.5687(5) 0.3877(3) 0.0380(14) Uani 1 1 d .
H55A H -0.0003 0.5881 0.3856 0.046 Uiso 1 1 calc R
C56 C 0.2154(13) 0.0072(8) 0.7842(6) 0.098(4) Uani 1 1 d .
H56A H 0.3027 -0.0235 0.8086 0.118 Uiso 1 1 calc R
H56B H 0.1636 -0.0466 0.7796 0.118 Uiso 1 1 calc R
Cl1 Cl 0.2584(2) 0.04487(17) 0.70070(13) 0.0660(5) Uani 1 1 d .
Cl2 Cl 0.1115(3) 0.1085(3) 0.83793(14) 0.0927(9) Uani 1 1 d .

loop_
_atom_site_aniso_label
_atom_site_aniso_U_11
_atom_site_aniso_U_22
_atom_site_aniso_U_33
_atom_site_aniso_U_23
_atom_site_aniso_U_13
_atom_site_aniso_U_12
Rh1 0.01445(17) 0.01757(19) 0.01502(18) -0.00088(14) -0.00125(12) -0.00416(13)
C1 0.022(2) 0.046(3) 0.020(2) 0.000(2) -0.0043(19) -0.009(2)
O1 0.0141(18) 0.085(4) 0.052(3) 0.008(3) -0.0076(18) -0.007(2)
Sn1 0.01468(15) 0.01866(17) 0.01774(17) -0.00063(12) 0.00003(11) -0.00417(12)
P1 0.0202(5) 0.0187(6) 0.0168(6) 0.0007(5) -0.0011(4) -0.0036(5)
C2 0.022(2) 0.021(2) 0.019(2) -0.0016(19) 0.0038(18) -0.0029(18)
C3 0.024(2) 0.038(3) 0.029(3) -0.001(2) 0.001(2) -0.009(2)
C4 0.034(3) 0.043(4) 0.033(3) -0.004(3) 0.011(2) -0.020(3)
C5 0.048(3) 0.039(3) 0.021(3) 0.000(2) 0.009(2) -0.023(3)
C6 0.036(3) 0.035(3) 0.021(3) 0.003(2) 0.001(2) -0.007(2)
C7 0.028(2) 0.020(2) 0.020(2) 0.0026(19) 0.0006(19) -0.0096(19)
C8 0.028(2) 0.026(3) 0.020(2) 0.003(2) -0.0026(19) -0.007(2)
C9 0.054(4) 0.034(3) 0.023(3) 0.000(2) -0.009(3) -0.011(3)
C10 0.066(4) 0.049(4) 0.029(3) -0.010(3) -0.005(3) -0.019(3)
C11 0.045(3) 0.063(4) 0.018(3) -0.003(3) -0.005(2) -0.017(3)
C12 0.050(4) 0.050(4) 0.024(3) 0.008(3) -0.013(3) -0.008(3)
C13 0.047(3) 0.036(3) 0.021(3) 0.002(2) -0.007(2) -0.005(3)
C14 0.031(2) 0.021(3) 0.016(2) 0.0009(19) -0.0039(19) -0.002(2)
C15 0.032(3) 0.025(3) 0.031(3) -0.001(2) -0.004(2) -0.001(2)
C16 0.039(3) 0.031(3) 0.030(3) -0.003(2) -0.007(2) 0.007(2)
C17 0.059(4) 0.025(3) 0.030(3) -0.003(2) -0.005(3) 0.000(3)
C18 0.054(4) 0.030(3) 0.041(4) -0.001(3) -0.005(3) -0.015(3)
C19 0.035(3) 0.027(3) 0.028(3) 0.002(2) -0.004(2) -0.008(2)
P2 0.0148(5) 0.0174(6) 0.0167(6) -0.0018(5) -0.0014(4) -0.0026(4)
C20 0.019(2) 0.017(2) 0.021(2) 0.0050(18) -0.0053(17) -0.0054(17)
C21 0.017(2) 0.022(2) 0.026(3) 0.003(2) -0.0027(18) -0.0054(18)
C22 0.026(2) 0.028(3) 0.023(3) 0.005(2) -0.009(2) -0.012(2)
C23 0.035(3) 0.022(3) 0.026(3) -0.003(2) -0.013(2) -0.010(2)
C24 0.029(2) 0.022(3) 0.022(2) -0.005(2) -0.0042(19) -0.004(2)
C25 0.018(2) 0.016(2) 0.017(2) 0.0023(18) -0.0049(17) -0.0041(17)
C26 0.019(2) 0.020(2) 0.019(2) -0.0039(19) -0.0036(17) -0.0008(18)
C27 0.032(3) 0.024(3) 0.022(3) -0.003(2) 0.001(2) 0.001(2)
C28 0.045(3) 0.020(3) 0.036(3) -0.004(2) -0.007(3) -0.006(2)
C29 0.050(4) 0.028(3) 0.042(4) -0.011(3) -0.009(3) 0.009(3)
C30 0.030(3) 0.039(4) 0.084(6) -0.010(4) 0.016(3) 0.008(3)
C31 0.028(3) 0.022(3) 0.067(4) -0.002(3) 0.012(3) 0.000(2)
C32 0.020(2) 0.019(2) 0.015(2) -0.0002(18) 0.0032(17) -0.0001(18)
C33 0.022(2) 0.027(3) 0.026(3) 0.000(2) 0.0023(19) -0.001(2)
C34 0.026(2) 0.032(3) 0.038(3) 0.006(2) 0.003(2) -0.008(2)
C35 0.031(3) 0.038(3) 0.030(3) 0.008(2) 0.012(2) -0.002(2)
C36 0.036(3) 0.044(4) 0.020(3) 0.006(2) 0.001(2) 0.005(2)
C37 0.026(2) 0.032(3) 0.021(3) 0.002(2) -0.0013(19) -0.003(2)
P3 0.0198(5) 0.0174(6) 0.0221(6) -0.0039(5) 0.0013(5) -0.0062(5)
C38 0.018(2) 0.022(3) 0.023(2) 0.000(2) 0.0025(18) -0.0049(18)
C39 0.019(2) 0.029(3) 0.039(3) -0.005(2) 0.002(2) -0.001(2)
C40 0.027(3) 0.027(3) 0.041(3) -0.002(2) 0.004(2) 0.007(2)
C41 0.040(3) 0.023(3) 0.030(3) -0.006(2) 0.006(2) 0.003(2)
C42 0.035(3) 0.019(3) 0.030(3) -0.003(2) 0.006(2) -0.006(2)
C43 0.024(2) 0.020(2) 0.024(3) -0.003(2) 0.0033(19) -0.0043(19)
C44 0.024(2) 0.014(2) 0.034(3) -0.001(2) 0.005(2) -0.0033(18)
C45 0.025(2) 0.029(3) 0.036(3) 0.008(2) 0.006(2) 0.002(2)
C46 0.044(3) 0.042(4) 0.041(4) 0.022(3) 0.015(3) 0.015(3)
C47 0.067(5) 0.027(3) 0.071(5) 0.020(4) 0.035(4) 0.001(3)
C48 0.055(4) 0.022(3) 0.097(7) -0.012(4) 0.049(4) -0.015(3)
C49 0.036(3) 0.030(3) 0.062(4) -0.009(3) 0.017(3) -0.019(3)
C50 0.038(3) 0.022(3) 0.032(3) -0.006(2) -0.008(2) -0.009(2)
C51 0.041(3) 0.045(4) 0.046(4) -0.015(3) -0.014(3) -0.013(3)
C52 0.053(4) 0.057(5) 0.067(5) -0.017(4) -0.029(4) -0.015(4)
C53 0.094(6) 0.037(4) 0.057(5) -0.007(3) -0.036(4) -0.024(4)
C54 0.075(5) 0.042(4) 0.038(4) -0.018(3) -0.007(3) -0.009(4)
C55 0.050(3) 0.026(3) 0.035(3) -0.012(2) -0.001(3) -0.002(3)
C56 0.138(10) 0.056(6) 0.101(9) 0.032(6) -0.023(7) -0.023(6)
Cl1 0.0619(11) 0.0625(13) 0.0806(15) -0.0039(11) -0.0007(10) -0.0289(10)
Cl2 0.1023(18) 0.131(3) 0.0637(15) 0.0092(15) 0.0088(13) -0.0671(18)

loop_
_atom_type_symbol
_atom_type_description
_atom_type_scat_dispersion_real
_atom_type_scat_dispersion_imag
_atom_type_scat_source
C C 0.0033 0.0016 'International Tables Vol C Tables 4.2.6.8 and 6.1.1.4'
H H 0.0000 0.0000 'International Tables Vol C Tables 4.2.6.8 and 6.1.1.4'
O O 0.0106 0.0060 'International Tables Vol C Tables 4.2.6.8 and 6.1.1.4'
P P 0.1023 0.0942 'International Tables Vol C Tables 4.2.6.8 and 6.1.1.4'
Rh Rh -1.1178 0.9187 'International Tables Vol C Tables 4.2.6.8 and 6.1.1.4'
Sn Sn -0.6537 1.4246 'International Tables Vol C Tables 4.2.6.8 and 6.1.1.4'
Cl Cl 0.1484 0.1585 'International Tables Vol C Tables 4.2.6.8 and 6.1.1.4'

loop_
_geom_angle_atom_site_label_1
_geom_angle_atom_site_label_2
_geom_angle_atom_site_label_3
_geom_angle
C1 Rh1 P2 94.27(16)
C1 Rh1 P1 95.47(17)
P2 Rh1 P1 119.01(5)
C1 Rh1 P3 104.23(19)
P2 Rh1 P3 114.51(5)
P1 Rh1 P3 120.76(5)
C1 Rh1 Sn1 174.22(19)
P2 Rh1 Sn1 82.82(3)
P1 Rh1 Sn1 81.67(3)
P3 Rh1 Sn1 81.53(3)
O1 C1 Rh1 174.0(5)
C38 Sn1 C2 108.99(19)
C38 Sn1 C20 113.56(18)
C2 Sn1 C20 116.33(18)
C38 Sn1 Rh1 106.50(12)
C2 Sn1 Rh1 105.71(12)
C20 Sn1 Rh1 104.90(12)
C14 P1 C8 102.3(2)
C14 P1 C7 100.8(2)
C8 P1 C7 101.4(2)
C14 P1 Rh1 115.51(17)
C8 P1 Rh1 115.71(17)
C7 P1 Rh1 118.56(16)
C3 C2 C7 118.6(5)
C3 C2 Sn1 127.2(4)
C7 C2 Sn1 113.9(3)
C4 C3 C2 120.9(5)
C4 C3 H3A 119.6
C2 C3 H3A 119.6
C3 C4 C5 120.1(5)
C3 C4 H4A 120.0
C5 C4 H4A 120.0
C6 C5 C4 119.6(5)
C6 C5 H5A 120.2
C4 C5 H5A 120.2
C5 C6 C7 121.1(5)
C5 C6 H6A 119.4
C7 C6 H6A 119.4
C6 C7 C2 119.7(5)
C6 C7 P1 121.8(4)
C2 C7 P1 118.6(4)
C9 C8 C13 118.1(5)
C9 C8 P1 117.2(4)
C13 C8 P1 124.7(4)
C8 C9 C10 120.8(6)
C8 C9 H9A 119.6
C10 C9 H9A 119.6
C11 C10 C9 120.2(6)
C11 C10 H10A 119.9
C9 C10 H10A 119.9
C12 C11 C10 119.8(5)
C12 C11 H11A 120.1
C10 C11 H11A 120.1
C11 C12 C13 120.6(6)
C11 C12 H12A 119.7
C13 C12 H12A 119.7
C12 C13 C8 120.4(6)
C12 C13 H13A 119.8
C8 C13 H13A 119.8
C15 C14 C19 118.2(5)
C15 C14 P1 119.1(4)
C19 C14 P1 122.6(4)
C16 C15 C14 120.0(5)
C16 C15 H15A 120.0
C14 C15 H15A 120.0
C17 C16 C15 121.4(6)
C17 C16 H16A 119.3
C15 C16 H16A 119.3
C16 C17 C18 118.8(6)
C16 C17 H17A 120.6
C18 C17 H17A 120.6
C19 C18 C17 120.6(6)
C19 C18 H18A 119.7
C17 C18 H18A 119.7
C18 C19 C14 121.0(5)
C18 C19 H19A 119.5
C14 C19 H19A 119.5
C26 P2 C25 100.9(2)
C26 P2 C32 101.2(2)
C25 P2 C32 104.6(2)
C26 P2 Rh1 114.11(15)
C25 P2 Rh1 117.87(16)
C32 P2 Rh1 115.83(16)
C25 C20 C21 118.7(4)
C25 C20 Sn1 114.0(3)
C21 C20 Sn1 127.2(4)
C22 C21 C20 120.5(5)
C22 C21 H21A 119.7
C20 C21 H21A 119.7
C23 C22 C21 119.9(4)
C23 C22 H22A 120.1
C21 C22 H22A 120.1
C24 C23 C22 121.1(5)
C24 C23 H23A 119.4
C22 C23 H23A 119.4
C23 C24 C25 119.7(5)
C23 C24 H24A 120.2
C25 C24 H24A 120.2
C20 C25 C24 120.0(4)
C20 C25 P2 119.7(3)
C24 C25 P2 120.3(4)
C27 C26 C31 118.7(5)
C27 C26 P2 119.1(4)
C31 C26 P2 122.1(4)
C28 C27 C26 121.1(5)
C28 C27 H27A 119.5
C26 C27 H27A 119.5
C29 C28 C27 120.4(6)
C29 C28 H28A 119.8
C27 C28 H28A 119.8
C30 C29 C28 119.0(5)
C30 C29 H29A 120.5
C28 C29 H29A 120.5
C29 C30 C31 120.8(6)
C29 C30 H30A 119.6
C31 C30 H30A 119.6
C26 C31 C30 120.0(6)
C26 C31 H31A 120.0
C30 C31 H31A 120.0
C33 C32 C37 118.2(5)
C33 C32 P2 117.7(4)
C37 C32 P2 124.1(4)
C34 C33 C32 120.8(5)
C34 C33 H33A 119.6
C32 C33 H33A 119.6
C35 C34 C33 120.4(5)
C35 C34 H34A 119.8
C33 C34 H34A 119.8
C36 C35 C34 119.3(5)
C36 C35 H35A 120.3
C34 C35 H35A 120.3
C35 C36 C37 121.4(5)
C35 C36 H36A 119.3
C37 C36 H36A 119.3
C36 C37 C32 119.9(5)
C36 C37 H37A 120.1
C32 C37 H37A 120.1
C50 P3 C44 102.0(3)
C50 P3 C43 104.7(2)
C44 P3 C43 95.8(2)
C50 P3 Rh1 115.59(18)
C44 P3 Rh1 116.56(17)
C43 P3 Rh1 119.11(17)
C43 C38 C39 118.2(5)
C43 C38 Sn1 114.1(3)
C39 C38 Sn1 127.6(4)
C40 C39 C38 121.1(5)
C40 C39 H39A 119.4
C38 C39 H39A 119.4
C39 C40 C41 120.7(5)
C39 C40 H40A 119.7
C41 C40 H40A 119.7
C42 C41 C40 119.4(5)
C42 C41 H41A 120.3
C40 C41 H41A 120.3
C41 C42 C43 120.8(5)
C41 C42 H42A 119.6
C43 C42 H42A 119.6
C42 C43 C38 119.7(4)
C42 C43 P3 121.3(4)
C38 C43 P3 118.6(4)
C49 C44 C45 117.5(5)
C49 C44 P3 125.7(5)
C45 C44 P3 116.8(4)
C46 C45 C44 121.4(6)
C46 C45 H45A 119.3
C44 C45 H45A 119.3
C45 C46 C47 120.0(7)
C45 C46 H46A 120.0
C47 C46 H46A 120.0
C48 C47 C46 119.0(6)
C48 C47 H47A 120.5
C46 C47 H47A 120.5
C47 C48 C49 122.0(7)
C47 C48 H48A 119.0
C49 C48 H48A 119.0
C48 C49 C44 120.1(7)
C48 C49 H49A 120.0
C44 C49 H49A 120.0
C55 C50 C51 116.9(5)
C55 C50 P3 125.1(4)
C51 C50 P3 117.8(4)
C52 C51 C50 122.1(6)
C52 C51 H51A 118.9
C50 C51 H51A 118.9
C53 C52 C51 119.5(7)
C53 C52 H52A 120.2
C51 C52 H52A 120.2
C54 C53 C52 119.6(6)
C54 C53 H53A 120.2
C52 C53 H53A 120.2
C53 C54 C55 121.5(7)
C53 C54 H54A 119.2
C55 C54 H54A 119.2
C54 C55 C50 120.2(6)
C54 C55 H55A 119.9
C50 C55 H55A 119.9
Cl1 C56 Cl2 113.6(5)
Cl1 C56 H56A 108.8
Cl2 C56 H56A 108.8
Cl1 C56 H56B 108.8
Cl2 C56 H56B 108.8
H56A C56 H56B 107.7

loop_
_geom_bond_atom_site_label_1
_geom_bond_atom_site_label_2
_geom_bond_distance
Rh1 C1 1.888(5)
Rh1 P2 2.3161(13)
Rh1 P1 2.3244(14)
Rh1 P3 2.3367(14)
Rh1 Sn1 2.5419(8)
C1 O1 1.151(6)
Sn1 C38 2.138(5)
Sn1 C2 2.150(5)
Sn1 C20 2.152(5)
P1 C14 1.838(5)
P1 C8 1.842(5)
P1 C7 1.855(5)
C2 C3 1.394(7)
C2 C7 1.403(7)
C3 C4 1.385(8)
C3 H3A 0.9500
C4 C5 1.391(8)
C4 H4A 0.9500
C5 C6 1.368(8)
C5 H5A 0.9500
C6 C7 1.395(7)
C6 H6A 0.9500
C8 C9 1.383(8)
C8 C13 1.400(7)
C9 C10 1.390(8)
C9 H9A 0.9500
C10 C11 1.376(9)
C10 H10A 0.9500
C11 C12 1.361(10)
C11 H11A 0.9500
C12 C13 1.390(8)
C12 H12A 0.9500
C13 H13A 0.9500
C14 C15 1.393(7)
C14 C19 1.394(7)
C15 C16 1.387(8)
C15 H15A 0.9500
C16 C17 1.373(9)
C16 H16A 0.9500
C17 C18 1.382(9)
C17 H17A 0.9500
C18 C19 1.379(8)
C18 H18A 0.9500
C19 H19A 0.9500
P2 C26 1.841(5)
P2 C25 1.848(4)
P2 C32 1.851(5)
C20 C25 1.404(7)
C20 C21 1.405(6)
C21 C22 1.401(7)
C21 H21A 0.9500
C22 C23 1.380(7)
C22 H22A 0.9500
C23 C24 1.377(7)
C23 H23A 0.9500
C24 C25 1.418(6)
C24 H24A 0.9500
C26 C27 1.384(7)
C26 C31 1.386(7)
C27 C28 1.380(7)
C27 H27A 0.9500
C28 C29 1.380(9)
C28 H28A 0.9500
C29 C30 1.380(10)
C29 H29A 0.9500
C30 C31 1.392(8)
C30 H30A 0.9500
C31 H31A 0.9500
C32 C33 1.391(7)
C32 C37 1.403(7)
C33 C34 1.384(8)
C33 H33A 0.9500
C34 C35 1.382(8)
C34 H34A 0.9500
C35 C36 1.364(8)
C35 H35A 0.9500
C36 C37 1.384(8)
C36 H36A 0.9500
C37 H37A 0.9500
P3 C50 1.825(5)
P3 C44 1.835(5)
P3 C43 1.858(5)
C38 C43 1.407(7)
C38 C39 1.409(6)
C39 C40 1.372(8)
C39 H39A 0.9500
C40 C41 1.389(8)
C40 H40A 0.9500
C41 C42 1.384(7)
C41 H41A 0.9500
C42 C43 1.400(7)
C42 H42A 0.9500
C44 C49 1.405(7)
C44 C45 1.408(8)
C45 C46 1.381(8)
C45 H45A 0.9500
C46 C47 1.389(11)
C46 H46A 0.9500
C47 C48 1.374(12)
C47 H47A 0.9500
C48 C49 1.376(10)
C48 H48A 0.9500
C49 H49A 0.9500
C50 C55 1.399(8)
C50 C51 1.407(8)
C51 C52 1.384(8)
C51 H51A 0.9500
C52 C53 1.377(11)
C52 H52A 0.9500
C53 C54 1.371(11)
C53 H53A 0.9500
C54 C55 1.391(8)
C54 H54A 0.9500
C55 H55A 0.9500
C56 Cl1 1.705(12)
C56 Cl2 1.779(12)
C56 H56A 0.9900
C56 H56B 0.9900

loop_
_geom_torsion_atom_site_label_1
_geom_torsion_atom_site_label_2
_geom_torsion_atom_site_label_3
_geom_torsion_atom_site_label_4
_geom_torsion
P2 Rh1 C1 O1 -29(5)
P1 Rh1 C1 O1 91(5)
P3 Rh1 C1 O1 -146(5)
Sn1 Rh1 C1 O1 30(6)
C1 Rh1 Sn1 C38 -176.1(16)
P2 Rh1 Sn1 C38 -115.99(14)
P1 Rh1 Sn1 C38 123.19(14)
P3 Rh1 Sn1 C38 0.20(14)
C1 Rh1 Sn1 C2 68.1(16)
P2 Rh1 Sn1 C2 128.17(14)
P1 Rh1 Sn1 C2 7.35(14)
P3 Rh1 Sn1 C2 -115.63(14)
C1 Rh1 Sn1 C20 -55.4(16)
P2 Rh1 Sn1 C20 4.69(13)
P1 Rh1 Sn1 C20 -116.13(13)
P3 Rh1 Sn1 C20 120.89(13)
C1 Rh1 P1 C14 -66.8(2)
P2 Rh1 P1 C14 31.15(18)
P3 Rh1 P1 C14 -176.97(17)
Sn1 Rh1 P1 C14 108.12(18)
C1 Rh1 P1 C8 52.6(3)
P2 Rh1 P1 C8 150.57(19)
P3 Rh1 P1 C8 -57.6(2)
Sn1 Rh1 P1 C8 -132.47(19)
C1 Rh1 P1 C7 173.4(3)
P2 Rh1 P1 C7 -88.61(19)
P3 Rh1 P1 C7 63.27(19)
Sn1 Rh1 P1 C7 -11.65(18)
C38 Sn1 C2 C3 57.5(5)
C20 Sn1 C2 C3 -72.4(5)
Rh1 Sn1 C2 C3 171.6(4)
C38 Sn1 C2 C7 -116.4(4)
C20 Sn1 C2 C7 113.7(4)
Rh1 Sn1 C2 C7 -2.3(4)
C7 C2 C3 C4 -1.3(8)
Sn1 C2 C3 C4 -174.9(4)
C2 C3 C4 C5 1.5(9)
C3 C4 C5 C6 -0.1(9)
C4 C5 C6 C7 -1.5(9)
C5 C6 C7 C2 1.7(8)
C5 C6 C7 P1 -177.6(4)
C3 C2 C7 C6 -0.3(8)
Sn1 C2 C7 C6 174.1(4)
C3 C2 C7 P1 179.0(4)
Sn1 C2 C7 P1 -6.5(5)
C14 P1 C7 C6 66.5(5)
C8 P1 C7 C6 -38.5(5)
Rh1 P1 C7 C6 -166.4(4)
C14 P1 C7 C2 -112.8(4)
C8 P1 C7 C2 142.2(4)
Rh1 P1 C7 C2 14.3(5)
C14 P1 C8 C9 174.2(5)
C7 P1 C8 C9 -81.9(5)
Rh1 P1 C8 C9 47.8(5)
C14 P1 C8 C13 -5.9(5)
C7 P1 C8 C13 97.9(5)
Rh1 P1 C8 C13 -132.4(4)
C13 C8 C9 C10 -1.6(9)
P1 C8 C9 C10 178.2(5)
C8 C9 C10 C11 2.9(10)
C9 C10 C11 C12 -1.9(11)
C10 C11 C12 C13 -0.3(10)
C11 C12 C13 C8 1.5(10)
C9 C8 C13 C12 -0.6(9)
P1 C8 C13 C12 179.6(5)
C8 P1 C14 C15 -64.5(5)
C7 P1 C14 C15 -168.8(4)
Rh1 P1 C14 C15 62.1(4)
C8 P1 C14 C19 117.2(4)
C7 P1 C14 C19 12.9(5)
Rh1 P1 C14 C19 -116.2(4)
C19 C14 C15 C16 -2.4(8)
P1 C14 C15 C16 179.2(4)
C14 C15 C16 C17 1.2(9)
C15 C16 C17 C18 1.1(9)
C16 C17 C18 C19 -2.0(9)
C17 C18 C19 C14 0.7(9)
C15 C14 C19 C18 1.5(8)
P1 C14 C19 C18 179.8(4)
C1 Rh1 P2 C26 49.0(3)
P1 Rh1 P2 C26 -49.64(18)
P3 Rh1 P2 C26 156.79(17)
Sn1 Rh1 P2 C26 -125.95(18)
C1 Rh1 P2 C25 167.1(2)
P1 Rh1 P2 C25 68.39(17)
P3 Rh1 P2 C25 -85.18(17)
Sn1 Rh1 P2 C25 -7.92(17)
C1 Rh1 P2 C32 -67.9(2)
P1 Rh1 P2 C32 -166.61(16)
P3 Rh1 P2 C32 39.81(17)
Sn1 Rh1 P2 C32 117.08(16)
C38 Sn1 C20 C25 115.1(3)
C2 Sn1 C20 C25 -117.2(3)
Rh1 Sn1 C20 C25 -0.8(4)
C38 Sn1 C20 C21 -68.8(5)
C2 Sn1 C20 C21 58.9(5)
Rh1 Sn1 C20 C21 175.3(4)
C25 C20 C21 C22 1.4(7)
Sn1 C20 C21 C22 -174.5(4)
C20 C21 C22 C23 0.7(8)
C21 C22 C23 C24 -1.2(8)
C22 C23 C24 C25 -0.5(8)
C21 C20 C25 C24 -3.0(7)
Sn1 C20 C25 C24 173.4(4)
C21 C20 C25 P2 178.2(3)
Sn1 C20 C25 P2 -5.4(5)
C23 C24 C25 C20 2.6(7)
C23 C24 C25 P2 -178.6(4)
C26 P2 C25 C20 135.2(4)
C32 P2 C25 C20 -120.0(4)
Rh1 P2 C25 C20 10.3(4)
C26 P2 C25 C24 -43.6(4)
C32 P2 C25 C24 61.2(4)
Rh1 P2 C25 C24 -168.5(3)
C25 P2 C26 C27 -47.2(4)
C32 P2 C26 C27 -154.7(4)
Rh1 P2 C26 C27 80.2(4)
C25 P2 C26 C31 136.5(5)
C32 P2 C26 C31 29.0(5)
Rh1 P2 C26 C31 -96.1(5)
C31 C26 C27 C28 -1.6(8)
P2 C26 C27 C28 -178.0(4)
C26 C27 C28 C29 1.5(8)
C27 C28 C29 C30 -0.6(9)
C28 C29 C30 C31 -0.3(11)
C27 C26 C31 C30 0.7(9)
P2 C26 C31 C30 177.0(5)
C29 C30 C31 C26 0.2(11)
C26 P2 C32 C33 -88.0(4)
C25 P2 C32 C33 167.6(4)
Rh1 P2 C32 C33 36.0(4)
C26 P2 C32 C37 92.8(4)
C25 P2 C32 C37 -11.7(5)
Rh1 P2 C32 C37 -143.2(4)
C37 C32 C33 C34 -1.3(8)
P2 C32 C33 C34 179.5(4)
C32 C33 C34 C35 2.0(8)
C33 C34 C35 C36 -1.4(9)
C34 C35 C36 C37 0.2(9)
C35 C36 C37 C32 0.6(9)
C33 C32 C37 C36 0.0(8)
P2 C32 C37 C36 179.2(4)
C1 Rh1 P3 C50 -53.1(3)
P2 Rh1 P3 C50 -154.7(2)
P1 Rh1 P3 C50 52.3(2)
Sn1 Rh1 P3 C50 127.3(2)
C1 Rh1 P3 C44 66.7(2)
P2 Rh1 P3 C44 -34.83(19)
P1 Rh1 P3 C44 172.11(18)
Sn1 Rh1 P3 C44 -112.90(18)
C1 Rh1 P3 C43 -179.2(2)
P2 Rh1 P3 C43 79.24(19)
P1 Rh1 P3 C43 -73.83(19)
Sn1 Rh1 P3 C43 1.16(19)
C2 Sn1 C38 C43 111.7(4)
C20 Sn1 C38 C43 -116.9(4)
Rh1 Sn1 C38 C43 -1.9(4)
C2 Sn1 C38 C39 -71.3(5)
C20 Sn1 C38 C39 60.1(5)
Rh1 Sn1 C38 C39 175.1(4)
C43 C38 C39 C40 0.1(8)
Sn1 C38 C39 C40 -176.8(4)
C38 C39 C40 C41 0.5(9)
C39 C40 C41 C42 -0.3(9)
C40 C41 C42 C43 -0.6(8)
C41 C42 C43 C38 1.2(8)
C41 C42 C43 P3 174.4(4)
C39 C38 C43 C42 -1.0(8)
Sn1 C38 C43 C42 176.4(4)
C39 C38 C43 P3 -174.3(4)
Sn1 C38 C43 P3 3.0(5)
C50 P3 C43 C42 52.6(5)
C44 P3 C43 C42 -51.4(5)
Rh1 P3 C43 C42 -176.2(4)
C50 P3 C43 C38 -134.1(4)
C44 P3 C43 C38 121.8(4)
Rh1 P3 C43 C38 -3.0(5)
C50 P3 C44 C49 15.1(5)
C43 P3 C44 C49 121.5(5)
Rh1 P3 C44 C49 -111.8(5)
C50 P3 C44 C45 -164.2(4)
C43 P3 C44 C45 -57.8(4)
Rh1 P3 C44 C45 68.9(4)
C49 C44 C45 C46 -1.3(8)
P3 C44 C45 C46 178.1(4)
C44 C45 C46 C47 1.5(9)
C45 C46 C47 C48 -0.5(10)
C46 C47 C48 C49 -0.5(10)
C47 C48 C49 C44 0.6(10)
C45 C44 C49 C48 0.3(8)
P3 C44 C49 C48 -179.0(5)
C44 P3 C50 C55 111.1(5)
C43 P3 C50 C55 11.7(6)
Rh1 P3 C50 C55 -121.4(5)
C44 P3 C50 C51 -73.4(5)
C43 P3 C50 C51 -172.8(5)
Rh1 P3 C50 C51 54.1(5)
C55 C50 C51 C52 -4.7(10)
P3 C50 C51 C52 179.4(6)
C50 C51 C52 C53 3.9(12)
C51 C52 C53 C54 -1.4(13)
C52 C53 C54 C55 0.1(12)
C53 C54 C55 C50 -1.1(11)
C51 C50 C55 C54 3.3(9)
P3 C50 C55 C54 178.9(5)
